data_4517795
loop_
_publ_author_name
'Yang, Zhiwen'
'Zhan, Yingying'
'Qiu, Zhipeng'
'Zeng, Jiajie'
'Guo, Jingjing'
'Hu, Sheng'
'Zhao, Zujin'
'Li, Xianwei'
'Ji, Shaomin'
'Huo, Yanping'
'Su, Shi-Jian'

_publ_section_title
;
 Stimuli-Responsive Aggregation-Induced Delayed Fluorescence Emitters
 Featuring the Asymmetric D-A Structure with a Novel Diarylketone Acceptor
 Toward Efficient OLEDs with Negligible Efficiency Roll-Off.
;
_journal_name_full 'ACS applied materials &amp; interfaces'
_journal_paper_doi 10.1021/acsami.0c07612
_journal_year 2020
_chemical_formula_moiety 'C32 H21 N3 O S'
_chemical_formula_sum 'C32 H21 N3 O S'
_chemical_formula_weight 495.58
_space_group_crystal_system triclinic
_space_group_IT_number 2
_space_group_name_Hall '-P 1'
_space_group_name_H-M_alt 'P -1'
_atom_sites_solution_hydrogens geom
_atom_sites_solution_primary dual
_audit_creation_date 2019-11-23
_audit_creation_method
;
Olex2 1.3-alpha
(compiled 2019.10.31 svn.r3677 for OlexSys, GUI svn.r5972)
;
_cell_angle_alpha 83.527(6)
_cell_angle_beta 76.819(6)
_cell_angle_gamma 72.172(6)
_cell_formula_units_Z 2
_cell_length_a 8.6828(6)
_cell_length_b 9.3681(6)
_cell_length_c 15.4637(11)
_cell_measurement_reflns_used 3021
_cell_measurement_temperature 100.01(10)
_cell_measurement_theta_max 28.8760
_cell_measurement_theta_min 2.2870
_cell_volume 1164.64(15)
_computing_cell_refinement 'CrysAlisPro 1.171.38.43f (Rigaku OD, 2015)'
_computing_data_collection 'CrysAlisPro 1.171.38.43f (Rigaku OD, 2015)'
_computing_data_reduction 'CrysAlisPro 1.171.38.43f (Rigaku OD, 2015)'
_computing_molecular_graphics 'Olex2 1.3-alpha (Dolomanov et al., 2009)'
_computing_publication_material 'Olex2 1.3-alpha (Dolomanov et al., 2009)'
_computing_structure_refinement 'SHELXL 2018/3 (Sheldrick, 2015)'
_computing_structure_solution 'SHELXT 2018/2 (Sheldrick, 2018)'
_diffrn_ambient_environment N~2~
_diffrn_ambient_temperature 100.01(10)
_diffrn_detector 'CCD plate'
_diffrn_detector_area_resol_mean 5.2684
_diffrn_detector_type AtlasS2
_diffrn_measured_fraction_theta_full 1.000
_diffrn_measured_fraction_theta_max 1.000
_diffrn_measurement_details
;
List of Runs (angles in degrees, time in seconds):

  # Type    Start    End  Width  t~exp~   \w     \q     \k     \f   Frames
--------------------------------------------------------------------------
  1  \w    -57.00  35.00   1.00    4.50    --   11.74 -57.00 120.00   92
  2  \w    -14.00  77.00   1.00    4.50    --   11.74  77.00  30.00   91
  3  \w    -15.00  81.00   1.00    4.50    --   11.74  57.00 -90.00   96
;
_diffrn_measurement_device 'four-circle diffractometer'
_diffrn_measurement_device_type 'SuperNova, Dual, Cu at zero, AtlasS2'
_diffrn_measurement_method '\w scans'
_diffrn_orient_matrix_type 'CrysAlisPro convention (1999,Acta A55,543-557)'
_diffrn_orient_matrix_UB_11 0.0162082000
_diffrn_orient_matrix_UB_12 0.0365412000
_diffrn_orient_matrix_UB_13 0.0332258000
_diffrn_orient_matrix_UB_21 0.0183338000
_diffrn_orient_matrix_UB_22 -0.0688891000
_diffrn_orient_matrix_UB_23 0.0252675000
_diffrn_orient_matrix_UB_31 0.0841804000
_diffrn_orient_matrix_UB_32 -0.0160691000
_diffrn_orient_matrix_UB_33 -0.0219479000
_diffrn_radiation_monochromator mirror
_diffrn_radiation_probe x-ray
_diffrn_radiation_type 'Mo K\a'
_diffrn_radiation_wavelength 0.71073
_diffrn_reflns_av_R_equivalents 0.0266
_diffrn_reflns_av_unetI/netI 0.0542
_diffrn_reflns_Laue_measured_fraction_full 1.000
_diffrn_reflns_Laue_measured_fraction_max 1.000
_diffrn_reflns_limit_h_max 8
_diffrn_reflns_limit_h_min -10
_diffrn_reflns_limit_k_max 8
_diffrn_reflns_limit_k_min -11
_diffrn_reflns_limit_l_max 18
_diffrn_reflns_limit_l_min -17
_diffrn_reflns_number 7591
_diffrn_reflns_point_group_measured_fraction_full 1.000
_diffrn_reflns_point_group_measured_fraction_max 1.000
_diffrn_reflns_theta_full 24.999
_diffrn_reflns_theta_max 24.999
_diffrn_reflns_theta_min 2.286
_diffrn_source 'micro-focus sealed X-ray tube'
_diffrn_source_type 'SuperNova (Mo) X-ray Source'
_exptl_absorpt_coefficient_mu 0.172
_exptl_absorpt_correction_T_max 1.00000
_exptl_absorpt_correction_T_min 0.57388
_exptl_absorpt_correction_type multi-scan
_exptl_absorpt_process_details
;
CrysAlisPro 1.171.38.43f (Rigaku Oxford Diffraction, 2015)
Empirical absorption correction using spherical harmonics,
 implemented in SCALE3 ABSPACK scaling algorithm.
;
_exptl_crystal_colour orange
_exptl_crystal_colour_primary orange
_exptl_crystal_density_diffrn 1.413
_exptl_crystal_description block
_exptl_crystal_F_000 516
_exptl_crystal_size_max 0.12
_exptl_crystal_size_mid 0.11
_exptl_crystal_size_min 0.1
_refine_diff_density_max 0.390
_refine_diff_density_min -0.681
_refine_diff_density_rms 0.055
_refine_ls_extinction_method none
_refine_ls_goodness_of_fit_ref 1.039
_refine_ls_hydrogen_treatment constr
_refine_ls_matrix_type full
_refine_ls_number_parameters 334
_refine_ls_number_reflns 4117
_refine_ls_number_restraints 0
_refine_ls_restrained_S_all 1.039
_refine_ls_R_factor_all 0.0647
_refine_ls_R_factor_gt 0.0489
_refine_ls_shift/su_max 0.000
_refine_ls_shift/su_mean 0.000
_refine_ls_structure_factor_coef Fsqd
_refine_ls_weighting_details 'w=1/[\s^2^(Fo^2^)+(0.0360P)^2^+0.7773P] where P=(Fo^2^+2Fc^2^)/3'
_refine_ls_weighting_scheme calc
_refine_ls_wR_factor_gt 0.1025
_refine_ls_wR_factor_ref 0.1135
_reflns_Friedel_coverage 0.000
_reflns_number_gt 3262
_reflns_number_total 4117
_reflns_threshold_expression 'I > 2\s(I)'
_cod_data_source_file am0c07612_si_006.cif
_cod_data_source_block exp_2045
_cod_database_code 4517795
_shelx_shelxl_version_number 2018/3
_shelx_space_group_comment
;
The symmetry employed for this shelxl refinement is uniquely defined
by the following loop, which should always be used as a source of
symmetry information in preference to the above space-group names.
They are only intended as comments.
;
_reflns_odcompleteness_completeness 99.98
_reflns_odcompleteness_iscentric 1
_reflns_odcompleteness_theta 26.32
_olex2_refinement_description
;
1. Fixed Uiso
 At 1.2 times of:
  All C(H) groups
2.a Aromatic/amide H refined with riding coordinates:
 C29(H29), C17(H17), C15(H15), C9(H9), C31(H31), C32(H32), C2(H2), C30(H30),
 C12(H12), C14(H14), C27(H27), C23(H23), C18(H18), C5(H5), C10(H10), C24(H24),
 C11(H11), C26(H26), C25(H25), C3(H3), C4(H4)
;
_olex2_submission_special_instructions 'No special instructions were received'
_oxdiff_exptl_absorpt_empirical_details
;
Empirical correction (ABSPACK) includes:
- Absorption correction using spherical harmonics
- Frame scaling
;
_oxdiff_exptl_absorpt_empirical_full_max 1.471
_oxdiff_exptl_absorpt_empirical_full_min 0.362

loop_
_space_group_symop_operation_xyz
'x, y, z'
'-x, -y, -z'

loop_
_atom_site_label
_atom_site_type_symbol
_atom_site_fract_x
_atom_site_fract_y
_atom_site_fract_z
_atom_site_U_iso_or_equiv
_atom_site_adp_type
_atom_site_occupancy
_atom_site_site_symmetry_order
_atom_site_calc_flag
_atom_site_refinement_flags_posn
_atom_site_refinement_flags_adp
_atom_site_refinement_flags_occupancy
_atom_site_disorder_assembly
_atom_site_disorder_group
S1 S 0.30783(10) -0.02024(8) 1.09525(5) 0.0414(2) Uani 1 1 d . . . . .
O1 O 0.03782(18) 0.72601(19) 0.64089(10) 0.0248(4) Uani 1 1 d . . . . .
N3 N 0.4907(2) 0.7879(2) 0.49041(11) 0.0145(4) Uani 1 1 d . . . . .
N2 N 0.4412(2) 0.7345(2) 0.63826(12) 0.0162(4) Uani 1 1 d . . . . .
N1 N 0.2589(2) 0.2323(2) 0.94418(12) 0.0228(5) Uani 1 1 d . . . . .
C8 C 0.3052(2) 0.2645(3) 1.02042(14) 0.0163(5) Uani 1 1 d . . . . .
C28 C 0.5434(3) 0.7788(2) 0.57065(14) 0.0155(5) Uani 1 1 d . . . . .
C16 C 0.2037(3) 0.5599(2) 0.73357(14) 0.0163(5) Uani 1 1 d . . . . .
C1 C 0.2334(2) 0.0955(3) 0.93142(14) 0.0171(5) Uani 1 1 d . . . . .
C20 C 0.3197(2) 0.7151(2) 0.60131(14) 0.0153(5) Uani 1 1 d . . . . .
C29 C 0.6928(3) 0.8120(2) 0.56858(15) 0.0176(5) Uani 1 1 d . . . . .
H29 H 0.730638 0.806762 0.620800 0.021 Uiso 1 1 calc R U . . .
C17 C 0.3598(3) 0.4636(2) 0.73972(14) 0.0170(5) Uani 1 1 d . . . . .
H17 H 0.451928 0.471514 0.697089 0.020 Uiso 1 1 calc R U . . .
C21 C 0.3452(2) 0.7462(2) 0.51062(14) 0.0151(5) Uani 1 1 d . . . . .
C22 C 0.2608(2) 0.7276(3) 0.44182(14) 0.0167(5) Uani 1 1 d . . . . .
C13 C 0.2416(3) 0.3459(3) 0.87335(15) 0.0190(5) Uani 1 1 d . . . . .
C15 C 0.0671(3) 0.5484(3) 0.79882(14) 0.0182(5) Uani 1 1 d . . . . .
H15 H -0.037353 0.612102 0.795439 0.022 Uiso 1 1 calc R U . . .
C19 C 0.1767(3) 0.6715(2) 0.65740(14) 0.0168(5) Uani 1 1 d . . . . .
C7 C 0.3304(2) 0.1599(3) 1.09164(15) 0.0180(5) Uani 1 1 d . . . . .
C9 C 0.3268(3) 0.4038(3) 1.02628(15) 0.0193(5) Uani 1 1 d . . . . .
H9 H 0.310177 0.475468 0.979938 0.023 Uiso 1 1 calc R U . . .
C6 C 0.2449(3) -0.0224(3) 0.99591(15) 0.0179(5) Uani 1 1 d . . . . .
C31 C 0.7212(3) 0.8614(3) 0.41040(16) 0.0208(5) Uani 1 1 d . . . . .
H31 H 0.780992 0.890730 0.357105 0.025 Uiso 1 1 calc R U . . .
C32 C 0.5800(3) 0.8291(3) 0.41099(15) 0.0185(5) Uani 1 1 d . . . . .
H32 H 0.543249 0.834460 0.358413 0.022 Uiso 1 1 calc R U . . .
C2 C 0.1940(3) 0.0738(3) 0.85186(15) 0.0209(5) Uani 1 1 d . . . . .
H2 H 0.188774 0.148887 0.806897 0.025 Uiso 1 1 calc R U . . .
C30 C 0.7801(3) 0.8514(3) 0.49020(15) 0.0200(5) Uani 1 1 d . . . . .
H30 H 0.878996 0.872014 0.488492 0.024 Uiso 1 1 calc R U . . .
C12 C 0.3797(3) 0.1947(3) 1.16416(15) 0.0220(5) Uani 1 1 d . . . . .
H12 H 0.398876 0.122819 1.210187 0.026 Uiso 1 1 calc R U . . .
C14 C 0.0865(3) 0.4424(3) 0.86868(15) 0.0197(5) Uani 1 1 d . . . . .
H14 H -0.004751 0.436059 0.912488 0.024 Uiso 1 1 calc R U . . .
C27 C 0.2225(3) 0.8382(3) 0.37554(15) 0.0197(5) Uani 1 1 d . . . . .
H27 H 0.245336 0.928865 0.375645 0.024 Uiso 1 1 calc R U . . .
C23 C 0.2195(3) 0.5947(3) 0.44211(15) 0.0196(5) Uani 1 1 d . . . . .
H23 H 0.241637 0.520968 0.486859 0.023 Uiso 1 1 calc R U . . .
C18 C 0.3781(3) 0.3566(3) 0.80872(15) 0.0195(5) Uani 1 1 d . . . . .
H18 H 0.482097 0.291693 0.811878 0.023 Uiso 1 1 calc R U . . .
C5 C 0.2111(3) -0.1524(3) 0.98261(16) 0.0242(6) Uani 1 1 d . . . . .
H5 H 0.216625 -0.228502 1.026996 0.029 Uiso 1 1 calc R U . . .
C10 C 0.3727(3) 0.4379(3) 1.09983(15) 0.0253(6) Uani 1 1 d . . . . .
H10 H 0.384807 0.532509 1.102488 0.030 Uiso 1 1 calc R U . . .
C24 C 0.1460(3) 0.5718(3) 0.37642(16) 0.0244(6) Uani 1 1 d . . . . .
H24 H 0.118363 0.483220 0.377426 0.029 Uiso 1 1 calc R U . . .
C11 C 0.4007(3) 0.3330(3) 1.16935(16) 0.0267(6) Uani 1 1 d . . . . .
H11 H 0.432898 0.355430 1.218352 0.032 Uiso 1 1 calc R U . . .
C26 C 0.1505(3) 0.8135(3) 0.30935(15) 0.0238(6) Uani 1 1 d . . . . .
H26 H 0.126916 0.887174 0.264727 0.029 Uiso 1 1 calc R U . . .
C25 C 0.1137(3) 0.6802(3) 0.30939(16) 0.0255(6) Uani 1 1 d . . . . .
H25 H 0.067236 0.663437 0.264328 0.031 Uiso 1 1 calc R U . . .
C3 C 0.1626(3) -0.0579(3) 0.83923(17) 0.0289(6) Uani 1 1 d . . . . .
H3 H 0.136683 -0.070075 0.785917 0.035 Uiso 1 1 calc R U . . .
C4 C 0.1694(3) -0.1710(3) 0.90462(17) 0.0314(6) Uani 1 1 d . . . . .
H4 H 0.146238 -0.258506 0.896315 0.038 Uiso 1 1 calc R U . . .

loop_
_atom_site_aniso_label
_atom_site_aniso_U_11
_atom_site_aniso_U_22
_atom_site_aniso_U_33
_atom_site_aniso_U_23
_atom_site_aniso_U_13
_atom_site_aniso_U_12
S1 0.0770(5) 0.0370(4) 0.0289(4) 0.0196(3) -0.0318(4) -0.0356(4)
O1 0.0191(8) 0.0328(10) 0.0232(9) 0.0078(8) -0.0087(7) -0.0086(7)
N3 0.0154(9) 0.0161(10) 0.0126(10) 0.0005(8) -0.0040(7) -0.0050(7)
N2 0.0174(9) 0.0172(10) 0.0152(10) 0.0013(8) -0.0061(8) -0.0052(8)
N1 0.0359(11) 0.0248(12) 0.0162(11) 0.0084(9) -0.0134(9) -0.0184(9)
C8 0.0122(10) 0.0238(13) 0.0115(12) -0.0007(10) -0.0014(9) -0.0038(9)
C28 0.0169(11) 0.0146(12) 0.0153(12) 0.0001(10) -0.0065(9) -0.0027(9)
C16 0.0206(11) 0.0181(13) 0.0139(12) 0.0002(10) -0.0065(9) -0.0093(9)
C1 0.0135(11) 0.0200(13) 0.0164(12) -0.0017(10) -0.0011(9) -0.0038(9)
C20 0.0172(11) 0.0146(12) 0.0152(12) 0.0019(9) -0.0056(9) -0.0054(9)
C29 0.0179(11) 0.0165(12) 0.0201(13) -0.0012(10) -0.0079(10) -0.0044(9)
C17 0.0192(11) 0.0189(13) 0.0150(12) 0.0009(10) -0.0037(9) -0.0090(9)
C21 0.0146(10) 0.0144(12) 0.0161(12) 0.0013(9) -0.0032(9) -0.0047(9)
C22 0.0137(10) 0.0205(13) 0.0160(12) -0.0014(10) -0.0034(9) -0.0043(9)
C13 0.0294(12) 0.0200(13) 0.0143(12) 0.0048(10) -0.0111(10) -0.0142(10)
C15 0.0190(11) 0.0203(13) 0.0175(12) 0.0000(10) -0.0059(9) -0.0079(9)
C19 0.0198(11) 0.0185(13) 0.0146(12) -0.0006(10) -0.0070(9) -0.0069(9)
C7 0.0140(11) 0.0215(13) 0.0166(12) 0.0012(10) -0.0033(9) -0.0031(9)
C9 0.0202(11) 0.0207(13) 0.0156(12) 0.0010(10) -0.0052(9) -0.0036(9)
C6 0.0150(11) 0.0212(13) 0.0155(12) 0.0020(10) -0.0022(9) -0.0042(9)
C31 0.0198(12) 0.0215(14) 0.0191(13) 0.0001(10) 0.0003(10) -0.0064(10)
C32 0.0202(11) 0.0204(13) 0.0143(12) -0.0012(10) -0.0041(9) -0.0042(9)
C2 0.0220(12) 0.0210(13) 0.0166(12) -0.0001(10) -0.0032(10) -0.0028(10)
C30 0.0153(11) 0.0203(13) 0.0247(14) -0.0035(11) -0.0047(10) -0.0042(9)
C12 0.0209(12) 0.0263(14) 0.0137(12) 0.0024(11) -0.0031(10) -0.0011(10)
C14 0.0224(12) 0.0264(14) 0.0134(12) 0.0004(10) -0.0024(9) -0.0129(10)
C27 0.0189(11) 0.0219(13) 0.0207(13) 0.0027(10) -0.0058(10) -0.0095(10)
C23 0.0186(11) 0.0175(13) 0.0209(13) -0.0017(10) -0.0041(10) -0.0023(9)
C18 0.0202(11) 0.0206(13) 0.0202(13) 0.0041(10) -0.0096(10) -0.0075(9)
C5 0.0265(12) 0.0178(13) 0.0253(14) 0.0041(11) -0.0041(11) -0.0047(10)
C10 0.0290(13) 0.0257(15) 0.0222(14) -0.0053(11) -0.0057(11) -0.0075(11)
C24 0.0221(12) 0.0219(14) 0.0316(15) -0.0090(12) -0.0084(11) -0.0050(10)
C11 0.0322(13) 0.0321(16) 0.0179(13) -0.0030(12) -0.0107(11) -0.0075(11)
C26 0.0188(12) 0.0368(16) 0.0152(13) 0.0029(11) -0.0038(10) -0.0085(11)
C25 0.0223(12) 0.0362(16) 0.0198(13) -0.0096(12) -0.0093(10) -0.0045(11)
C3 0.0391(14) 0.0238(15) 0.0264(15) -0.0034(12) -0.0148(12) -0.0064(11)
C4 0.0449(16) 0.0183(14) 0.0350(16) -0.0010(12) -0.0154(13) -0.0100(11)

loop_
_atom_type_symbol
_atom_type_description
_atom_type_scat_dispersion_real
_atom_type_scat_dispersion_imag
_atom_type_scat_source
C C 0.0033 0.0016 'International Tables Vol C Tables 4.2.6.8 and 6.1.1.4'
H H 0.0000 0.0000 'International Tables Vol C Tables 4.2.6.8 and 6.1.1.4'
N N 0.0061 0.0033 'International Tables Vol C Tables 4.2.6.8 and 6.1.1.4'
O O 0.0106 0.0060 'International Tables Vol C Tables 4.2.6.8 and 6.1.1.4'
S S 0.1246 0.1234 'International Tables Vol C Tables 4.2.6.8 and 6.1.1.4'

loop_
_geom_angle_atom_site_label_1
_geom_angle_atom_site_label_2
_geom_angle_atom_site_label_3
_geom_angle
_geom_angle_site_symmetry_1
_geom_angle_site_symmetry_3
_geom_angle_publ_flag
C6 S1 C7 103.09(11) . . ?
C21 N3 C28 106.67(18) . . ?
C32 N3 C28 121.57(18) . . ?
C32 N3 C21 131.75(17) . . ?
C28 N2 C20 104.86(17) . . ?
C8 N1 C13 117.75(18) . . ?
C1 N1 C8 124.84(19) . . ?
C1 N1 C13 117.38(17) . . ?
C7 C8 N1 122.2(2) . . ?
C9 C8 N1 120.1(2) . . ?
C9 C8 C7 117.66(19) . . ?
N3 C28 C29 118.4(2) . . ?
N2 C28 N3 111.52(18) . . ?
N2 C28 C29 130.10(19) . . ?
C17 C16 C19 122.2(2) . . ?
C15 C16 C17 119.2(2) . . ?
C15 C16 C19 118.61(19) . . ?
C6 C1 N1 122.53(19) . . ?
C6 C1 C2 117.4(2) . . ?
C2 C1 N1 120.0(2) . . ?
N2 C20 C21 112.51(19) . . ?
N2 C20 C19 121.03(19) . . ?
C21 C20 C19 126.41(18) . . ?
C28 C29 H29 120.2 . . ?
C30 C29 C28 119.66(19) . . ?
C30 C29 H29 120.2 . . ?
C16 C17 H17 119.8 . . ?
C18 C17 C16 120.4(2) . . ?
C18 C17 H17 119.8 . . ?
N3 C21 C22 122.78(19) . . ?
C20 C21 N3 104.43(17) . . ?
C20 C21 C22 132.4(2) . . ?
C27 C22 C21 121.9(2) . . ?
C27 C22 C23 118.74(19) . . ?
C23 C22 C21 119.4(2) . . ?
C14 C13 N1 119.5(2) . . ?
C14 C13 C18 120.0(2) . . ?
C18 C13 N1 120.4(2) . . ?
C16 C15 H15 119.9 . . ?
C14 C15 C16 120.2(2) . . ?
C14 C15 H15 119.9 . . ?
O1 C19 C16 120.5(2) . . ?
O1 C19 C20 120.3(2) . . ?
C20 C19 C16 119.25(17) . . ?
C8 C7 S1 123.59(16) . . ?
C12 C7 S1 116.00(18) . . ?
C12 C7 C8 120.4(2) . . ?
C8 C9 H9 119.3 . . ?
C10 C9 C8 121.3(2) . . ?
C10 C9 H9 119.3 . . ?
C1 C6 S1 123.53(17) . . ?
C5 C6 S1 115.63(18) . . ?
C5 C6 C1 120.8(2) . . ?
C32 C31 H31 119.5 . . ?
C32 C31 C30 120.9(2) . . ?
C30 C31 H31 119.5 . . ?
N3 C32 H32 120.4 . . ?
C31 C32 N3 119.25(19) . . ?
C31 C32 H32 120.4 . . ?
C1 C2 H2 119.5 . . ?
C3 C2 C1 120.9(2) . . ?
C3 C2 H2 119.5 . . ?
C29 C30 C31 120.2(2) . . ?
C29 C30 H30 119.9 . . ?
C31 C30 H30 119.9 . . ?
C7 C12 H12 119.3 . . ?
C11 C12 C7 121.5(2) . . ?
C11 C12 H12 119.3 . . ?
C13 C14 H14 120.0 . . ?
C15 C14 C13 120.1(2) . . ?
C15 C14 H14 120.0 . . ?
C22 C27 H27 119.9 . . ?
C26 C27 C22 120.2(2) . . ?
C26 C27 H27 119.9 . . ?
C22 C23 H23 119.7 . . ?
C24 C23 C22 120.6(2) . . ?
C24 C23 H23 119.7 . . ?
C17 C18 C13 120.1(2) . . ?
C17 C18 H18 120.0 . . ?
C13 C18 H18 120.0 . . ?
C6 C5 H5 119.5 . . ?
C4 C5 C6 121.1(2) . . ?
C4 C5 H5 119.5 . . ?
C9 C10 H10 119.6 . . ?
C11 C10 C9 120.8(2) . . ?
C11 C10 H10 119.6 . . ?
C23 C24 H24 119.9 . . ?
C25 C24 C23 120.2(2) . . ?
C25 C24 H24 119.9 . . ?
C12 C11 C10 118.3(2) . . ?
C12 C11 H11 120.8 . . ?
C10 C11 H11 120.8 . . ?
C27 C26 H26 119.8 . . ?
C25 C26 C27 120.3(2) . . ?
C25 C26 H26 119.8 . . ?
C24 C25 C26 119.9(2) . . ?
C24 C25 H25 120.1 . . ?
C26 C25 H25 120.1 . . ?
C2 C3 H3 119.6 . . ?
C4 C3 C2 120.8(2) . . ?
C4 C3 H3 119.6 . . ?
C5 C4 H4 120.6 . . ?
C3 C4 C5 118.9(2) . . ?
C3 C4 H4 120.6 . . ?

loop_
_geom_bond_atom_site_label_1
_geom_bond_atom_site_label_2
_geom_bond_distance
_geom_bond_site_symmetry_2
_geom_bond_publ_flag
S1 C7 1.751(2) . ?
S1 C6 1.748(2) . ?
O1 C19 1.231(2) . ?
N3 C28 1.402(3) . ?
N3 C21 1.393(3) . ?
N3 C32 1.378(3) . ?
N2 C28 1.326(3) . ?
N2 C20 1.374(3) . ?
N1 C8 1.419(3) . ?
N1 C1 1.408(3) . ?
N1 C13 1.439(3) . ?
C8 C7 1.398(3) . ?
C8 C9 1.389(3) . ?
C28 C29 1.416(3) . ?
C16 C17 1.397(3) . ?
C16 C15 1.394(3) . ?
C16 C19 1.495(3) . ?
C1 C6 1.398(3) . ?
C1 C2 1.401(3) . ?
C20 C21 1.381(3) . ?
C20 C19 1.483(3) . ?
C29 H29 0.9300 . ?
C29 C30 1.353(3) . ?
C17 H17 0.9300 . ?
C17 C18 1.381(3) . ?
C21 C22 1.475(3) . ?
C22 C27 1.393(3) . ?
C22 C23 1.395(3) . ?
C13 C14 1.386(3) . ?
C13 C18 1.387(3) . ?
C15 H15 0.9300 . ?
C15 C14 1.385(3) . ?
C7 C12 1.390(3) . ?
C9 H9 0.9300 . ?
C9 C10 1.386(3) . ?
C6 C5 1.384(3) . ?
C31 H31 0.9300 . ?
C31 C32 1.348(3) . ?
C31 C30 1.423(3) . ?
C32 H32 0.9300 . ?
C2 H2 0.9300 . ?
C2 C3 1.385(3) . ?
C30 H30 0.9300 . ?
C12 H12 0.9300 . ?
C12 C11 1.376(3) . ?
C14 H14 0.9300 . ?
C27 H27 0.9300 . ?
C27 C26 1.388(3) . ?
C23 H23 0.9300 . ?
C23 C24 1.383(3) . ?
C18 H18 0.9300 . ?
C5 H5 0.9300 . ?
C5 C4 1.379(3) . ?
C10 H10 0.9300 . ?
C10 C11 1.384(3) . ?
C24 H24 0.9300 . ?
C24 C25 1.380(3) . ?
C11 H11 0.9300 . ?
C26 H26 0.9300 . ?
C26 C25 1.380(4) . ?
C25 H25 0.9300 . ?
C3 H3 0.9300 . ?
C3 C4 1.377(4) . ?
C4 H4 0.9300 . ?

loop_
_geom_torsion_atom_site_label_1
_geom_torsion_atom_site_label_2
_geom_torsion_atom_site_label_3
_geom_torsion_atom_site_label_4
_geom_torsion
_geom_torsion_site_symmetry_1
_geom_torsion_site_symmetry_2
_geom_torsion_site_symmetry_3
_geom_torsion_site_symmetry_4
_geom_torsion_publ_flag
S1 C7 C12 C11 -179.59(18) . . . . ?
S1 C6 C5 C4 -176.32(19) . . . . ?
N3 C28 C29 C30 0.0(3) . . . . ?
N3 C21 C22 C27 -51.2(3) . . . . ?
N3 C21 C22 C23 128.0(2) . . . . ?
N2 C28 C29 C30 178.0(2) . . . . ?
N2 C20 C21 N3 -0.2(2) . . . . ?
N2 C20 C21 C22 172.9(2) . . . . ?
N2 C20 C19 O1 141.5(2) . . . . ?
N2 C20 C19 C16 -39.1(3) . . . . ?
N1 C8 C7 S1 -0.1(3) . . . . ?
N1 C8 C7 C12 178.4(2) . . . . ?
N1 C8 C9 C10 -179.7(2) . . . . ?
N1 C1 C6 S1 -5.3(3) . . . . ?
N1 C1 C6 C5 176.9(2) . . . . ?
N1 C1 C2 C3 -177.7(2) . . . . ?
N1 C13 C14 C15 -177.41(19) . . . . ?
N1 C13 C18 C17 178.38(19) . . . . ?
C8 N1 C1 C6 2.7(3) . . . . ?
C8 N1 C1 C2 -177.6(2) . . . . ?
C8 N1 C13 C14 -96.3(2) . . . . ?
C8 N1 C13 C18 85.4(3) . . . . ?
C8 C7 C12 C11 1.8(3) . . . . ?
C8 C9 C10 C11 0.9(4) . . . . ?
C28 N3 C21 C20 0.1(2) . . . . ?
C28 N3 C21 C22 -173.83(19) . . . . ?
C28 N3 C32 C31 -0.1(3) . . . . ?
C28 N2 C20 C21 0.3(2) . . . . ?
C28 N2 C20 C19 -177.34(19) . . . . ?
C28 C29 C30 C31 0.9(3) . . . . ?
C16 C17 C18 C13 -1.1(3) . . . . ?
C16 C15 C14 C13 -0.9(3) . . . . ?
C1 N1 C8 C7 0.1(3) . . . . ?
C1 N1 C8 C9 -179.9(2) . . . . ?
C1 N1 C13 C14 85.5(3) . . . . ?
C1 N1 C13 C18 -92.8(2) . . . . ?
C1 C6 C5 C4 1.7(3) . . . . ?
C1 C2 C3 C4 0.0(4) . . . . ?
C20 N2 C28 N3 -0.2(2) . . . . ?
C20 N2 C28 C29 -178.3(2) . . . . ?
C20 C21 C22 C27 136.8(3) . . . . ?
C20 C21 C22 C23 -44.1(3) . . . . ?
C17 C16 C15 C14 -0.1(3) . . . . ?
C17 C16 C19 O1 160.8(2) . . . . ?
C17 C16 C19 C20 -18.7(3) . . . . ?
C21 N3 C28 N2 0.0(2) . . . . ?
C21 N3 C28 C29 178.40(18) . . . . ?
C21 N3 C32 C31 -178.6(2) . . . . ?
C21 C20 C19 O1 -35.8(3) . . . . ?
C21 C20 C19 C16 143.7(2) . . . . ?
C21 C22 C27 C26 176.75(19) . . . . ?
C21 C22 C23 C24 -177.5(2) . . . . ?
C22 C27 C26 C25 1.0(3) . . . . ?
C22 C23 C24 C25 0.4(3) . . . . ?
C13 N1 C8 C7 -177.9(2) . . . . ?
C13 N1 C8 C9 2.1(3) . . . . ?
C13 N1 C1 C6 -179.2(2) . . . . ?
C13 N1 C1 C2 0.5(3) . . . . ?
C15 C16 C17 C18 1.1(3) . . . . ?
C15 C16 C19 O1 -17.0(3) . . . . ?
C15 C16 C19 C20 163.61(19) . . . . ?
C19 C16 C17 C18 -176.58(19) . . . . ?
C19 C16 C15 C14 177.65(19) . . . . ?
C19 C20 C21 N3 177.2(2) . . . . ?
C19 C20 C21 C22 -9.7(4) . . . . ?
C7 S1 C6 C1 4.4(2) . . . . ?
C7 S1 C6 C5 -177.60(17) . . . . ?
C7 C8 C9 C10 0.3(3) . . . . ?
C7 C12 C11 C10 -0.5(3) . . . . ?
C9 C8 C7 S1 179.80(16) . . . . ?
C9 C8 C7 C12 -1.7(3) . . . . ?
C9 C10 C11 C12 -0.9(4) . . . . ?
C6 S1 C7 C8 -1.8(2) . . . . ?
C6 S1 C7 C12 179.60(17) . . . . ?
C6 C1 C2 C3 2.0(3) . . . . ?
C6 C5 C4 C3 0.4(4) . . . . ?
C32 N3 C28 N2 -178.79(19) . . . . ?
C32 N3 C28 C29 -0.4(3) . . . . ?
C32 N3 C21 C20 178.8(2) . . . . ?
C32 N3 C21 C22 4.8(3) . . . . ?
C32 C31 C30 C29 -1.4(3) . . . . ?
C2 C1 C6 S1 175.02(16) . . . . ?
C2 C1 C6 C5 -2.8(3) . . . . ?
C2 C3 C4 C5 -1.2(4) . . . . ?
C30 C31 C32 N3 1.0(3) . . . . ?
C14 C13 C18 C17 0.1(3) . . . . ?
C27 C22 C23 C24 1.7(3) . . . . ?
C27 C26 C25 C24 1.1(3) . . . . ?
C23 C22 C27 C26 -2.4(3) . . . . ?
C23 C24 C25 C26 -1.9(3) . . . . ?
C18 C13 C14 C15 0.9(3) . . . . ?
